data_2004314
loop_
_publ_author_name
'Yang, J.'
'Kumar, P.'
'Dimmock, J. R.'
'Quail, J. W.'

_publ_contact_author
;
 J. Wilson Quail
 Department of Chemistry
 University of Saskatchewan
 Saskatoon, Saskatchewan
 Canada S7N 0W0
;
_publ_section_title
;
 2-[2-(3,4-Dichlorophenyl)vinyl]benzo[<i>d</i>]thiazole
;
_journal_issue 12
_journal_name_full 'Acta Crystallographica Section C'
_journal_page_first 2700
_journal_page_last 2702
_journal_paper_doi 10.1107/S0108270195008626
_journal_volume 51
_journal_year 1995
_chemical_formula_sum 'C15 H9 Cl2 N S'
_chemical_formula_weight 306.21
_chemical_name_systematic
;
 2-[2-(3,4-dichlorophenyl)vinyl]benzothiazole
;
_space_group_IT_number 14
_symmetry_cell_setting monoclinic
_symmetry_space_group_name_Hall '-P 2ybc'
_symmetry_space_group_name_H-M 'P 1 21/c 1'
_cell_angle_alpha 90.0
_cell_angle_beta 92.783(17)
_cell_angle_gamma 90.0
_cell_formula_units_Z 4
_cell_length_a 6.2260(16)
_cell_length_b 14.3627(15)
_cell_length_c 14.551(2)
_cell_measurement_reflns_used 25
_cell_measurement_temperature 123
_cell_measurement_theta_max 15.00
_cell_measurement_theta_min 8.00
_cell_volume 1299.6(4)
_computing_cell_refinement 'Enraf-Nonius CAD-4 Software'
_computing_data_collection 'Enraf-Nonius CAD-4 Software  (Enraf-Nonius, 1988)'
_computing_data_reduction 'NRCVAX DATRD2 (Gabe, LePage, Charland, Lee 7 White, 1989)'
_computing_molecular_graphics 'NRCVAX ORTEPII (Johnson, 1976)'
_computing_publication_material 'NRCVAX TABLES'
_computing_structure_refinement 'NRCVAX LSTSQ'
_computing_structure_solution 'NRCVAX SOLVER'
_diffrn_ambient_temperature 123
_diffrn_measurement_device 'Enraf-Nonius CAD4'
_diffrn_measurement_method \w/2\q
_diffrn_radiation_monochromator graphite
_diffrn_radiation_source 'xray tube'
_diffrn_radiation_type 'Molybdenum K\a'
_diffrn_radiation_wavelength 0.70930
_diffrn_reflns_av_R_equivalents 0.021
_diffrn_reflns_limit_h_max 7
_diffrn_reflns_limit_h_min -7
_diffrn_reflns_limit_k_max 17
_diffrn_reflns_limit_k_min 0
_diffrn_reflns_limit_l_max 17
_diffrn_reflns_limit_l_min 0
_diffrn_reflns_number 2570
_diffrn_reflns_theta_max 24.92
_diffrn_reflns_theta_min 0.00
_diffrn_standards_decay_% 0
_diffrn_standards_interval_time 120
_diffrn_standards_number 3
_exptl_absorpt_coefficient_mu 0.66
_exptl_absorpt_correction_T_max 1.0000
_exptl_absorpt_correction_T_min 1.0000
_exptl_absorpt_correction_type none
_exptl_crystal_colour colorless
_exptl_crystal_density_diffrn 1.565
_exptl_crystal_description rod
_exptl_crystal_F_000 625.64
_exptl_crystal_size_max 0.40
_exptl_crystal_size_mid 0.10
_exptl_crystal_size_min 0.10
_refine_diff_density_max 0.33
_refine_diff_density_min -0.40
_refine_ls_extinction_method none
_refine_ls_goodness_of_fit_obs 1.26
_refine_ls_matrix_type full
_refine_ls_number_constraints 0
_refine_ls_number_parameters 172
_refine_ls_number_reflns 1677
_refine_ls_number_restraints 0
_refine_ls_R_factor_all 0.082
_refine_ls_R_factor_obs 0.049
_refine_ls_shift/esd_max 0.000
_refine_ls_structure_factor_coef F
_refine_ls_weighting_details 'w = 1/(\s^2^(F)+0.0005F^2^)'
_refine_ls_weighting_scheme calc
_refine_ls_wR_factor_all 0.050
_refine_ls_wR_factor_obs 0.049
_reflns_number_observed 1677
_reflns_number_total 2281
_reflns_observed_criterion 'Inet > 1.0\s(Inet)'
_cod_data_source_file pt1025.cif
_cod_data_source_block global
_cod_depositor_comments
;
The following automatic conversions were performed:
'_symmetry_cell_setting' value 'Monoclinic' changed to 'monoclinic'
according to '/home/saulius/struct/CIF-dictionaries/cif_core.dic'
dictionary named 'cif_core.dic' version 2.4.1 from 2010-06-29.

Automatic conversion script
Id: cif_fix_enum 1527 2010-12-29 10:47:43Z saulius 

The following automatic conversions were performed:

'_symmetry_cell_setting' value 'Monoclinic' changed to 'monoclinic'
according to /home/saulius/struct/CIF-dictionaries/cif_core.dic
dictionary named 'cif_core.dic' version 2.4.1 from
2010-06-29.

'_geom_bond_publ_flag' value 'Yes' changed to 'yes'
according to /home/saulius/struct/CIF-dictionaries/cif_core.dic
dictionary named 'cif_core.dic' version 2.4.1 from 2010-06-29 (21
time).

'_geom_angle_publ_flag' value 'Yes' changed to 'yes'
according to /home/saulius/struct/CIF-dictionaries/cif_core.dic
dictionary named 'cif_core.dic' version 2.4.1 from 2010-06-29 (29
times).

Automatic conversion script
Id: cif_fix_values 1715 2011-07-08 13:25:40Z adriana 

The following automatic conversions were performed:

'_refine_ls_weighting_scheme' value '1/(\s^2^(F)+0.0005F^2^)' was
changed to 'calc'. New tag '_refine_ls_weighting_details' was
created. The value of the new tag was set to 'w =
1/(\s^2^(F)+0.0005F^2^)'.

Automatic conversion script
Id: cif_fix_values 3143 2015-03-26 13:38:13Z robertas 
;
_cod_original_sg_symbol_H-M 'P 21/c'
_cod_original_formula_sum 'C15 H9 Cl2 N S '
_cod_database_code 2004314

loop_
_symmetry_equiv_pos_as_xyz
x,y,z
-x,-y,-z
-x,1/2+y,1/2-z
x,1/2-y,1/2+z

loop_
_atom_site_aniso_label
_atom_site_aniso_U_11
_atom_site_aniso_U_22
_atom_site_aniso_U_33
_atom_site_aniso_U_12
_atom_site_aniso_U_13
_atom_site_aniso_U_23
_atom_site_aniso_type_symbol
Cl1 0.0316(6) 0.0521(7) 0.0221(5) 0.0155(10) 0.0012(9) 0.0147(11) Cl
Cl2 0.0277(5) 0.0383(6) 0.0238(5) 0.0065(10) 0.0162(8) 0.0027(10) Cl
S 0.0235(5) 0.0296(6) 0.0212(5) 0.0022(9) -0.0008(8) 0.0051(9) S
N 0.0218(17) 0.028(2) 0.0207(18) -0.002(3) 0.003(3) -0.007(3) N
C1 0.024(2) 0.014(2) 0.027(2) -0.008(3) 0.005(3) -0.001(3) C
C2 0.019(2) 0.023(2) 0.028(2) -0.001(3) 0.003(3) 0.001(4) C
C3 0.023(2) 0.025(2) 0.021(2) -0.006(3) -0.003(3) 0.005(4) C
C4 0.021(2) 0.020(2) 0.024(2) -0.003(3) 0.010(3) 0.000(3) C
C5 0.022(2) 0.023(2) 0.021(2) -0.001(3) 0.001(3) -0.005(4) C
C6 0.027(2) 0.021(2) 0.022(2) -0.002(3) -0.006(3) 0.000(3) C
C7 0.021(2) 0.023(2) 0.026(2) -0.003(3) 0.005(3) 0.000(4) C
C8 0.024(2) 0.028(2) 0.028(2) 0.002(4) 0.007(4) -0.001(4) C
C9 0.022(2) 0.022(2) 0.025(2) 0.000(3) 0.005(3) 0.007(4) C
C10 0.022(2) 0.022(2) 0.022(2) -0.001(3) 0.003(3) 0.001(4) C
C11 0.018(2) 0.0181(19) 0.023(2) 0.003(3) 0.001(3) -0.002(3) C
C12 0.025(2) 0.026(2) 0.024(2) -0.003(4) 0.000(3) -0.007(4) C
C13 0.035(3) 0.028(2) 0.020(2) -0.007(4) 0.005(4) -0.004(4) C
C14 0.025(2) 0.023(2) 0.028(2) -0.008(4) 0.019(4) -0.013(4) C
C15 0.028(2) 0.021(2) 0.031(2) 0.003(4) 0.009(4) -0.003(4) C

loop_
_atom_site_label
_atom_site_fract_x
_atom_site_fract_y
_atom_site_fract_z
_atom_site_U_iso_or_equiv
_atom_site_thermal_displace_type
_atom_site_type_symbol
Cl1 .16566(17) .13504(8) .06737(7) .0353(6) Uij Cl
Cl2 .62247(16) .04523(8) .10471(7) .0297(5) Uij Cl
S -0.28655(16) .17337(7) .57166(7) .0248(5) Uij S
N .0478(5) .1134(2) .6672(2) .023(2) Uij N
C1 .1962(6) .1037(3) .3411(3) .022(2) Uij C
C2 .1254(6) .1243(3) .2508(3) .023(2) Uij C
C3 .2554(6) .1056(3) .1785(3) .023(2) Uij C
C4 .4564(6) .0666(3) .1943(3) .022(2) Uij C
C5 .5275(6) .0448(3) .2834(3) .022(2) Uij C
C6 .3999(6) .0632(3) .3556(3) .023(2) Uij C
C7 .0564(6) .1244(3) .4168(3) .023(2) Uij C
C8 .1069(6) .1099(3) .5054(3) .026(2) Uij C
C9 -.0237(6) .1283(3) .5833(3) .023(2) Uij C
C10 -0.2991(6) .1714(3) .6908(3) .022(2) Uij C
C11 -0.1039(6) .1374(3) .7295(3) .020(2) Uij C
C12 -.0752(6) .1280(3) .8252(3) .025(2) Uij C
C13 -0.2421(7) .1544(3) .8794(3) .028(2) Uij C
C14 -0.4359(6) .1875(3) .8406(3) .025(2) Uij C
C15 -0.4676(7) .1964(3) .7460(3) .026(2) Uij C
H2 -0.019 .153 .239 .0335 Uiso H
H5 .674 .017 .294 .0317 Uiso H
H6 .451 .047 .420 .0331 Uiso H
H7 -0.088 .152 .401 .0332 Uiso H
H8 .253 .083 .520 .0366 Uiso H
H12 .063 .103 .853 .0351 Uiso H
H13 -0.224 .150 .948 .0377 Uiso H
H14 -0.555 .206 .881 .0352 Uiso H
H15 -0.607 .219 .718 .0364 Uiso H

loop_
_atom_type_symbol
_atom_type_scat_dispersion_real
_atom_type_scat_dispersion_imag
_atom_type_scat_source
Cl 0.132 0.159 'International Tables Vol. IV Table 2.2B'
S 0.110 0.124 'International Tables Vol. IV Table 2.2B'
C 0.002 0.002 'International Tables Vol. IV Table 2.2B'
N 0.004 0.003 'International Tables Vol. IV Table 2.2B'
O 0.008 0.006 'International Tables Vol. IV Table 2.2B'
H 0.000 0.000 'International Tables Vol. IV Table 2.2B'

loop_
_geom_angle_atom_site_label_1
_geom_angle_atom_site_label_2
_geom_angle_atom_site_label_3
_geom_angle
_geom_angle_publ_flag
C9 S C10 89.1(2) yes
C9 N C11 111.2(3) yes
C2 C1 C6 118.1(4) yes
C2 C1 C7 119.4(3) yes
C6 C1 C7 122.5(3) yes
C1 C2 C3 120.3(4) yes
Cl1 C3 C2 119.1(3) yes
Cl1 C3 C4 120.1(3) yes
C2 C3 C4 120.8(4) yes
Cl2 C4 C3 121.2(3) yes
Cl2 C4 C5 119.3(3) yes
C3 C4 C5 119.5(4) yes
C4 C5 C6 120.2(4) yes
C1 C6 C5 121.2(4) yes
C1 C7 C8 125.1(4) yes
C7 C8 C9 127.9(4) yes
S C9 N 115.2(3) yes
S C9 C8 123.1(3) yes
N C9 C8 121.7(3) yes
S C10 C11 109.0(3) yes
S C10 C15 129.7(3) yes
C11 C10 C15 121.2(4) yes
N C11 C10 115.4(3) yes
N C11 C12 124.7(3) yes
C10 C11 C12 119.9(3) yes
C11 C12 C13 118.4(4) yes
C12 C13 C14 121.4(4) yes
C13 C14 C15 120.9(4) yes
C10 C15 C14 118.1(4) yes

loop_
_geom_bond_atom_site_label_1
_geom_bond_atom_site_label_2
_geom_bond_distance
_geom_bond_publ_flag
Cl1 C3 1.737(4) yes
Cl2 C4 1.730(4) yes
S C9 1.760(4) yes
S C10 1.739(4) yes
N C9 1.297(5) yes
N C11 1.384(5) yes
C1 C2 1.397(6) yes
C1 C6 1.402(5) yes
C1 C7 1.466(6) yes
C2 C3 1.385(6) yes
C3 C4 1.380(5) yes
C4 C5 1.386(5) yes
C5 C6 1.373(6) yes
C7 C8 1.330(6) yes
C8 C9 1.450(6) yes
C10 C11 1.402(5) yes
C10 C15 1.399(6) yes
C11 C12 1.401(5) yes
C12 C13 1.388(6) yes
C13 C14 1.390(6) yes
C14 C15 1.387(6) yes

loop_
_geom_contact_atom_site_label_1
_geom_contact_atom_site_label_2
_geom_contact_distance
_geom_contact_site_symmetry_2
_geom_contact_publ_flag
Cl1 Cl2 3.684(2) 1_455 no
Cl1 Cl2 3.877(2) 2_655 no
Cl1 S 3.940(2) 4_554 no
Cl1 C9 3.608(4) 4_554 no
Cl1 H12 3.184 1_554 no
Cl1 H13 2.924 1_554 no
Cl1 H15 3.295 4_654 no
Cl2 Cl2 3.584(2) 2_655 no
Cl2 S 4.113(2) 4_654 no
Cl2 H2 3.279 1_655 no
Cl2 H12 2.939 2_656 no
Cl2 H13 2.930 1_654 no
S H13 3.149 4_554 no
S H8 3.204 1_455 no
S H6 3.236 1_455 no
N H5 2.595 2_656 no
N H15 2.702 1_655 no

loop_
_geom_torsion_atom_site_label_1
_geom_torsion_atom_site_label_2
_geom_torsion_atom_site_label_3
_geom_torsion_atom_site_label_4
_geom_torsion
C10 S C9 N -0.1(3)
C10 S C9 C8 -179.4(6)
C9 S C10 C11 0.3(3)
C9 S C10 C15 -178.8(6)
C11 N C9 S -0.2(3)
C11 N C9 C8 179.1(8)
C9 N C11 C10 0.4(4)
C9 N C11 C12 179.1(8)
C6 C1 C2 C3 -0.6(4)
C7 C1 C2 C3 179.7(8)
C2 C1 C6 C5 0.5(4)
C7 C1 C6 C5 -179.8(8)
C2 C1 C7 C8 -178.6(9)
C6 C1 C7 C8 1.8(4)
C1 C2 C3 CL1 -178.3(7)
C1 C2 C3 C4 -0.1(4)
CL1 C3 C4 CL2 -0.40(10)
CL1 C3 C4 C5 179.0(7)
C2 C3 C4 CL2 -178.6(7)
C2 C3 C4 C5 0.8(4)
CL2 C4 C5 C6 178.6(7)
C3 C4 C5 C6 -0.8(4)
C4 C5 C6 C1 0.2(4)
C1 C7 C8 C9 -179.7(8)
C7 C8 C9 S 1.3(3)
C7 C8 C9 N -177.9(9)
S C10 C11 N -0.5(2)
S C10 C11 C12 -179.2(7)
C15 C10 C11 N 178.7(8)
C15 C10 C11 C12 0.0(4)
S C10 C15 C14 179.6(8)
C11 C10 C15 C14 0.7(4)
N C11 C12 C13 -179.6(8)
C10 C11 C12 C13 -1.0(4)
C11 C12 C13 C14 1.4(4)
C12 C13 C14 C15 -0.8(4)
C13 C14 C15 C10 -0.3(4)
